data_4116450
loop_
_publ_author_name
'F. Albert Cotton'
'Lee M. Daniels'
'Carlos A. Murillo'
'Isabel Pascual'
'Hong-Cai Zhou'

_publ_section_title
;
 Remarkable Effects of Axial \p* Coordination on the Cr-Cr Quadruple Bond
 in Dichromium Paddlewheel Complexes
;
_journal_name_full 'Journal of the American Chemical Society'
_journal_page_first 6856
_journal_page_last 6861
_journal_paper_doi 10.1021/ja9912675
_journal_volume 121
_journal_year 1999
_chemical_compound_source synthesized
_chemical_formula_moiety 'Cr2 (C10 H8 N3)4, 2(C H2 Cl2)'
_chemical_formula_structural 'Cr2 (dpa)4, 2(C H2 Cl2)'
_chemical_formula_sum 'C42 H36 Cl4 Cr2 N12'
_chemical_formula_weight 954.63
_chemical_name_systematic
; 
 Tetrakis(2,2'-dipyridylamidinato)dichromium(II) 
;
_space_group_IT_number 15
_symmetry_cell_setting monoclinic
_symmetry_space_group_name_Hall '-C 2yc'
_symmetry_space_group_name_H-M 'C 1 2/c 1'
_atom_sites_solution_hydrogens difmap
_atom_sites_solution_primary direct
_atom_sites_solution_secondary difmap
_audit_creation_method SHELXL
_cell_angle_alpha 90.00
_cell_angle_beta 104.763(5)
_cell_angle_gamma 90.00
_cell_formula_units_Z 4
_cell_length_a 23.966(6)
_cell_length_b 9.581(2)
_cell_length_c 19.106(4)
_cell_measurement_reflns_used 201
_cell_measurement_temperature 213(2)
_cell_measurement_theta_max 18.5
_cell_measurement_theta_min 9.0
_cell_volume 4242.3(16)
_computing_cell_refinement MADNES
_computing_data_collection MADNES
_computing_data_reduction PROCOR
_computing_molecular_graphics XPW
_computing_publication_material CIFTAB
_computing_structure_refinement 'SHELXL-93 (Sheldrick, 1993)'
_computing_structure_solution 'SHELXS-86 (Sheldrick, 1990)'
_diffrn_ambient_temperature 213(2)
_diffrn_measurement_device 'Nonius FAST'
_diffrn_measurement_method 'Ellipsoid-mask fitting'
_diffrn_radiation_monochromator graphite
_diffrn_radiation_source 'fine-focus sealed tube'
_diffrn_radiation_type MoK\a
_diffrn_radiation_wavelength 0.71073
_diffrn_reflns_av_R_equivalents 0.0532
_diffrn_reflns_av_sigmaI/netI 0.0363
_diffrn_reflns_limit_h_max 25
_diffrn_reflns_limit_h_min -21
_diffrn_reflns_limit_k_max 10
_diffrn_reflns_limit_k_min -10
_diffrn_reflns_limit_l_max 20
_diffrn_reflns_limit_l_min -20
_diffrn_reflns_number 8063
_diffrn_reflns_theta_max 22.53
_diffrn_reflns_theta_min 2.45
_diffrn_standards_decay_% none
_diffrn_standards_number 'none (area detector)'
_exptl_absorpt_coefficient_mu 0.812
_exptl_absorpt_correction_type none
_exptl_crystal_colour 'bright red'
_exptl_crystal_density_diffrn 1.495
_exptl_crystal_density_method none
_exptl_crystal_description 'truncated pyramid'
_exptl_crystal_F_000 1952
_exptl_crystal_size_max 0.70
_exptl_crystal_size_mid 0.60
_exptl_crystal_size_min 0.50
_refine_diff_density_max 0.761
_refine_diff_density_min -0.669
_refine_diff_density_rms 0.070
_refine_ls_extinction_method none
_refine_ls_goodness_of_fit_all 1.038
_refine_ls_goodness_of_fit_obs 1.047
_refine_ls_hydrogen_treatment refall
_refine_ls_matrix_type full
_refine_ls_number_parameters 334
_refine_ls_number_reflns 2718
_refine_ls_number_restraints 0
_refine_ls_restrained_S_all 1.038
_refine_ls_restrained_S_obs 1.047
_refine_ls_R_factor_all 0.0564
_refine_ls_R_factor_obs 0.0510
_refine_ls_shift/esd_max -0.001
_refine_ls_shift/esd_mean 0.000
_refine_ls_structure_factor_coef Fsqd
_refine_ls_weighting_details 'w=1/[\s^2^(Fo^2^)+(0.0618P)^2^+19.9819P] where P=(Fo^2^+2Fc^2^)/3'
_refine_ls_weighting_scheme calc
_refine_ls_wR_factor_all 0.1319
_refine_ls_wR_factor_obs 0.1255
_reflns_number_observed 2449
_reflns_number_total 2718
_reflns_observed_criterion >2sigma(I)
_cod_data_source_file ja9912675_1.cif
_cod_data_source_block 3.2CH2Cl2
_cod_depositor_comments
;
The following automatic conversions were performed:

'_refine_ls_weighting_scheme' value 'calc
w=1/[\s^2^(Fo^2^)+(0.0618P)^2^+19.9819P] where P=(Fo^2^+2Fc^2^)/3'
was changed to 'calc'. New tag '_refine_ls_weighting_details' was
created. The value of the new tag was set to
'w=1/[\s^2^(Fo^2^)+(0.0618P)^2^+19.9819P] where P=(Fo^2^+2Fc^2^)/3'.

Automatic conversion script
Id: cif_fix_values 3143 2015-03-26 13:38:13Z robertas 
;
_cod_original_cell_volume 4242.3(17)
_cod_database_code 4116450

loop_
_symmetry_equiv_pos_as_xyz
'x, y, z'
'x, -y, z+1/2'
'x+1/2, y+1/2, z'
'x+1/2, -y+1/2, z+1/2'
'-x, -y, -z'
'-x, y, -z-1/2'
'-x+1/2, -y+1/2, -z'
'-x+1/2, y+1/2, -z-1/2'

loop_
_atom_site_aniso_label
_atom_site_aniso_U_11
_atom_site_aniso_U_22
_atom_site_aniso_U_33
_atom_site_aniso_U_23
_atom_site_aniso_U_13
_atom_site_aniso_U_12
Cr1 0.0243(4) 0.0244(4) 0.0220(4) 0.0005(2) 0.0076(3) 0.0002(2)
N1 0.025(2) 0.028(2) 0.026(2) -0.0015(13) 0.0078(13) 0.0022(13)
N2 0.030(2) 0.027(2) 0.023(2) 0.0036(13) 0.0095(13) 0.0013(14)
N3 0.029(2) 0.041(2) 0.036(2) 0.0028(15) 0.0065(15) 0.004(2)
N10 0.030(2) 0.026(2) 0.025(2) -0.0014(13) 0.0094(14) -0.0022(13)
N20 0.029(2) 0.030(2) 0.028(2) 0.0030(13) 0.0075(14) 0.0024(14)
N30 0.050(2) 0.036(2) 0.054(2) 0.000(2) 0.029(2) -0.001(2)
C1 0.036(3) 0.039(2) 0.029(2) -0.003(2) 0.011(2) -0.001(2)
C2 0.031(3) 0.045(3) 0.038(2) 0.001(2) 0.001(2) 0.008(2)
C3 0.043(3) 0.038(2) 0.033(2) 0.008(2) -0.002(2) 0.006(2)
C4 0.037(3) 0.035(2) 0.028(2) 0.004(2) 0.003(2) -0.004(2)
C5 0.038(2) 0.022(2) 0.022(2) -0.0046(15) 0.007(2) -0.002(2)
C6 0.034(2) 0.031(2) 0.019(2) 0.003(2) 0.006(2) -0.001(2)
C7 0.034(3) 0.035(2) 0.043(2) 0.006(2) 0.010(2) -0.001(2)
C8 0.050(3) 0.052(3) 0.043(3) 0.014(2) 0.009(2) -0.015(3)
C9 0.034(3) 0.083(4) 0.042(3) 0.005(2) 0.012(2) -0.015(3)
C10 0.035(3) 0.062(3) 0.044(3) -0.006(2) 0.011(2) 0.006(3)
C11 0.037(2) 0.032(2) 0.032(2) 0.000(2) 0.013(2) -0.003(2)
C12 0.052(3) 0.038(2) 0.031(2) 0.003(2) 0.020(2) -0.004(2)
C13 0.055(3) 0.031(2) 0.027(2) 0.005(2) 0.008(2) -0.002(2)
C14 0.035(3) 0.033(2) 0.031(2) 0.004(2) 0.002(2) 0.003(2)
C15 0.033(2) 0.025(2) 0.025(2) -0.0017(15) 0.006(2) -0.003(2)
C16 0.028(2) 0.034(2) 0.026(2) 0.002(2) 0.004(2) 0.003(2)
C17 0.046(3) 0.035(2) 0.043(2) 0.005(2) 0.022(2) 0.003(2)
C18 0.058(3) 0.041(3) 0.050(3) 0.007(2) 0.023(2) 0.018(2)
C19 0.039(3) 0.065(3) 0.058(3) 0.000(2) 0.022(2) 0.014(2)
C20 0.052(3) 0.055(3) 0.066(3) -0.006(2) 0.033(3) -0.013(3)
C99 0.241(11) 0.082(5) 0.093(5) -0.029(4) -0.090(6) 0.052(6)
Cl1 0.0702(11) 0.1129(14) 0.125(2) 0.0198(11) 0.0315(10) 0.0136(9)
Cl2 0.0682(11) 0.143(2) 0.1132(14) -0.0070(13) 0.0271(10) -0.0396(11)

loop_
_atom_site_label
_atom_site_type_symbol
_atom_site_fract_x
_atom_site_fract_y
_atom_site_fract_z
_atom_site_U_iso_or_equiv
_atom_site_thermal_displace_type
_atom_site_occupancy
_atom_site_calc_flag
_atom_site_refinement_flags
Cr1 Cr -0.46441(2) -0.39351(6) 0.23464(3) 0.0233(2) Uani 1 d .
N1 N -0.57785(13) -0.2497(3) 0.1890(2) 0.0258(7) Uani 1 d .
N2 N -0.49057(13) -0.2314(3) 0.16436(15) 0.0265(7) Uani 1 d .
N3 N -0.40167(14) -0.2594(3) 0.1476(2) 0.0356(8) Uani 1 d .
N10 N -0.50733(13) -0.5369(3) 0.3471(2) 0.0268(7) Uani 1 d .
N20 N -0.42889(13) -0.5545(3) 0.3016(2) 0.0287(7) Uani 1 d .
N30 N -0.3485(2) -0.5360(4) 0.2595(2) 0.0439(9) Uani 1 d .
C1 C -0.6342(2) -0.2169(4) 0.1773(2) 0.0343(10) Uani 1 d .
H1 H -0.6509(16) -0.2610(39) 0.2031(20) 0.022(10) Uiso 1 d .
C2 C -0.6616(2) -0.1228(4) 0.1265(2) 0.0395(10) Uani 1 d .
H2 H -0.7013(22) -0.1034(45) 0.1204(25) 0.050(13) Uiso 1 d .
C3 C -0.6303(2) -0.0619(5) 0.0831(2) 0.0404(10) Uani 1 d .
H3 H -0.6467(19) -0.0075(46) 0.0484(25) 0.043(12) Uiso 1 d .
C4 C -0.5732(2) -0.0926(4) 0.0927(2) 0.0341(10) Uani 1 d .
H4 H -0.5542(18) -0.0556(43) 0.0612(23) 0.037(11) Uiso 1 d .
C5 C -0.5459(2) -0.1866(4) 0.1481(2) 0.0273(9) Uani 1 d .
C6 C -0.4459(2) -0.1701(4) 0.1425(2) 0.0283(9) Uani 1 d .
C7 C -0.4413(2) -0.0308(5) 0.1236(2) 0.0373(10) Uani 1 d .
H7 H -0.4685(18) 0.0257(44) 0.1247(21) 0.033(11) Uiso 1 d .
C8 C -0.3919(2) 0.0132(6) 0.1066(2) 0.0490(12) Uani 1 d .
H8 H -0.3876(23) 0.1012(57) 0.0959(29) 0.066(16) Uiso 1 d .
C9 C -0.3475(2) -0.0791(6) 0.1097(2) 0.0526(13) Uani 1 d .
H9 H -0.3146(22) -0.0513(51) 0.0987(26) 0.056(14) Uiso 1 d .
C10 C -0.3544(2) -0.2120(6) 0.1309(2) 0.0471(12) Uani 1 d .
H10 H -0.3284(20) -0.2763(47) 0.1331(23) 0.042(13) Uiso 1 d .
C11 C -0.5370(2) -0.5687(4) 0.3971(2) 0.0330(9) Uani 1 d .
H11 H -0.5703(19) -0.5236(45) 0.3922(22) 0.040 Uiso 1 d .
C12 C -0.5178(2) -0.6626(4) 0.4513(2) 0.0389(10) Uani 1 d .
H12 H -0.5390(19) -0.6825(47) 0.4823(25) 0.047(13) Uiso 1 d .
C13 C -0.4651(2) -0.7280(4) 0.4566(2) 0.0378(10) Uani 1 d .
H13 H -0.4506(18) -0.7888(44) 0.4932(23) 0.038(11) Uiso 1 d .
C14 C -0.4342(2) -0.6989(4) 0.4072(2) 0.0341(9) Uani 1 d .
H14 H -0.3967(18) -0.7394(41) 0.4139(21) 0.034(11) Uiso 1 d .
C15 C -0.4558(2) -0.6016(4) 0.3514(2) 0.0277(9) Uani 1 d .
C16 C -0.3829(2) -0.6224(4) 0.2842(2) 0.0297(9) Uani 1 d .
C17 C -0.3743(2) -0.7668(4) 0.2860(2) 0.0394(10) Uani 1 d .
H17 H -0.4004(21) -0.8241(50) 0.3005(25) 0.052(13) Uiso 1 d .
C18 C -0.3284(2) -0.8202(5) 0.2634(2) 0.0481(12) Uani 1 d .
H18 H -0.3219(20) -0.9149(52) 0.2631(25) 0.052(13) Uiso 1 d .
C19 C -0.2921(2) -0.7316(5) 0.2402(3) 0.0522(13) Uani 1 d .
H19 H -0.2629(22) -0.7620(51) 0.2251(25) 0.055(14) Uiso 1 d .
C20 C -0.3045(2) -0.5931(5) 0.2380(3) 0.0546(13) Uani 1 d .
H20 H -0.2831(21) -0.5249(53) 0.2230(26) 0.059(14) Uiso 1 d .
C99 C -0.1800(4) 0.0524(8) 0.0324(4) 0.163(5) Uani 1 d .
H99A H -0.1409(4) 0.0287(8) 0.0604(4) 0.195 Uiso 1 calc R
H99B H -0.1965(4) 0.1164(8) 0.0618(4) 0.195 Uiso 1 calc R
Cl1 Cl -0.21958(8) -0.0936(2) 0.01906(12) 0.1013(6) Uani 1 d .
Cl2 Cl -0.17496(8) 0.1408(2) -0.04652(11) 0.1075(7) Uani 1 d .

loop_
_atom_type_symbol
_atom_type_description
_atom_type_scat_dispersion_real
_atom_type_scat_dispersion_imag
_atom_type_scat_source
C C 0.0033 0.0016 'International Tables Vol C Tables 4.2.6.8 and 6.1.1.4'
H H 0.0000 0.0000 'International Tables Vol C Tables 4.2.6.8 and 6.1.1.4'
N N 0.0061 0.0033 'International Tables Vol C Tables 4.2.6.8 and 6.1.1.4'
Cl Cl 0.1484 0.1585 'International Tables Vol C Tables 4.2.6.8 and 6.1.1.4'
Cr Cr 0.3209 0.6236 'International Tables Vol C Tables 4.2.6.8 and 6.1.1.4'

loop_
_geom_angle_atom_site_label_1
_geom_angle_atom_site_label_2
_geom_angle_atom_site_label_3
_geom_angle
_geom_angle_site_symmetry_1
_geom_angle_site_symmetry_3
Cr1 Cr1 N2 93.02(9) 6_456 .
Cr1 Cr1 N20 93.94(9) 6_456 .
N2 Cr1 N20 173.03(12) . .
Cr1 Cr1 N10 94.87(9) 6_456 6_456
N2 Cr1 N10 91.26(12) . 6_456
N20 Cr1 N10 88.58(12) . 6_456
Cr1 Cr1 N1 95.53(8) 6_456 6_456
N2 Cr1 N1 88.33(12) . 6_456
N20 Cr1 N1 90.57(12) . 6_456
N10 Cr1 N1 169.60(11) 6_456 6_456
C1 N1 C5 119.0(3) . .
C1 N1 Cr1 124.1(3) . 6_456
C5 N1 Cr1 116.9(2) . 6_456
C5 N2 C6 125.9(3) . .
C5 N2 Cr1 120.7(2) . .
C6 N2 Cr1 113.1(2) . .
C10 N3 C6 117.8(4) . .
C11 N10 C15 118.8(3) . .
C11 N10 Cr1 123.5(3) . 6_456
C15 N10 Cr1 117.8(2) . 6_456
C15 N20 C16 124.0(3) . .
C15 N20 Cr1 119.6(2) . .
C16 N20 Cr1 115.6(2) . .
C16 N30 C20 117.3(4) . .
N1 C1 C2 123.6(4) . .
N1 C1 H1 113.5(26) . .
C2 C1 H1 122.8(26) . .
C1 C2 C3 117.9(4) . .
C1 C2 H2 120.4(28) . .
C3 C2 H2 121.7(28) . .
C4 C3 C2 120.5(4) . .
C4 C3 H3 118.8(29) . .
C2 C3 H3 120.6(29) . .
C3 C4 C5 119.7(4) . .
C3 C4 H4 118.6(26) . .
C5 C4 H4 121.6(26) . .
N2 C5 N1 112.8(3) . .
N2 C5 C4 127.9(3) . .
N1 C5 C4 119.2(3) . .
N3 C6 N2 111.4(3) . .
N3 C6 C7 121.0(4) . .
N2 C6 C7 127.4(4) . .
C8 C7 C6 119.1(4) . .
C8 C7 H7 121.5(28) . .
C6 C7 H7 119.3(27) . .
C9 C8 C7 119.8(5) . .
C9 C8 H8 119.6(35) . .
C7 C8 H8 120.5(36) . .
C10 C9 C8 117.8(4) . .
C10 C9 H9 121.5(32) . .
C8 C9 H9 120.7(32) . .
N3 C10 C9 124.5(5) . .
N3 C10 H10 112.9(29) . .
C9 C10 H10 122.6(29) . .
C12 C11 N10 123.2(4) . .
C12 C11 H11 121.3(27) . .
N10 C11 H11 115.5(27) . .
C11 C12 C13 118.5(4) . .
C11 C12 H12 120.5(29) . .
C13 C12 H12 121.0(29) . .
C14 C13 C12 120.0(4) . .
C14 C13 H13 119.5(26) . .
C12 C13 H13 120.5(26) . .
C13 C14 C15 119.7(4) . .
C13 C14 H14 118.8(23) . .
C15 C14 H14 121.3(24) . .
N20 C15 N10 113.0(3) . .
N20 C15 C14 127.0(4) . .
N10 C15 C14 119.8(3) . .
N30 C16 N20 113.1(3) . .
N30 C16 C17 121.4(4) . .
N20 C16 C17 125.3(4) . .
C18 C17 C16 118.9(4) . .
C18 C17 H17 121.9(29) . .
C16 C17 H17 119.1(29) . .
C19 C18 C17 119.7(4) . .
C19 C18 H18 119.1(29) . .
C17 C18 H18 121.2(29) . .
C20 C19 C18 117.6(4) . .
C20 C19 H19 120.3(33) . .
C18 C19 H19 122.0(33) . .
N30 C20 C19 124.9(5) . .
N30 C20 H20 110.4(30) . .
C19 C20 H20 124.7(30) . .
Cl1 C99 Cl2 115.6(4) . .
Cl1 C99 H99A 108.4(3) . .
Cl2 C99 H99A 108.4(3) . .
Cl1 C99 H99B 108.4(4) . .
Cl2 C99 H99B 108.4(3) . .
H99A C99 H99B 107.4 . .

loop_
_geom_bond_atom_site_label_1
_geom_bond_atom_site_label_2
_geom_bond_distance
_geom_bond_site_symmetry_2
_geom_bond_publ_flag
Cr1 Cr1 1.9404(11) 6_456 y
Cr1 N2 2.044(3) . y
Cr1 N20 2.046(3) . y
Cr1 N1 2.074(3) 6_456 y
N1 C1 1.348(5) . ?
N1 C5 1.367(5) . ?
N1 Cr1 2.074(3) 6_456 ?
N2 C5 1.352(5) . ?
N2 C6 1.377(5) . ?
N3 C10 1.333(6) . ?
N3 C6 1.347(5) . ?
N10 C11 1.362(5) . ?
N10 C15 1.366(5) . ?
N10 Cr1 2.060(3) 6_456 ?
N20 C15 1.356(5) . ?
N20 C16 1.391(5) . ?
N30 C16 1.336(5) . ?
N30 C20 1.342(6) . ?
C1 C2 1.365(6) . ?
C1 H1 0.83(4) . ?
C2 C3 1.381(6) . ?
C2 H2 0.95(5) . ?
C3 C4 1.366(6) . ?
C3 H3 0.86(5) . ?
C4 C5 1.416(6) . ?
C4 H4 0.91(4) . ?
C6 C7 1.394(6) . ?
C7 C8 1.372(6) . ?
C7 H7 0.85(4) . ?
C8 C9 1.372(7) . ?
C8 H8 0.88(5) . ?
C9 C10 1.359(7) . ?
C9 H9 0.91(5) . ?
C10 H10 0.87(5) . ?
C11 C12 1.360(6) . ?
C11 H11 0.89(4) . ?
C12 C13 1.390(6) . ?
C12 H12 0.89(5) . ?
C13 C14 1.369(6) . ?
C13 H13 0.91(4) . ?
C14 C15 1.412(5) . ?
C14 H14 0.96(4) . ?
C16 C17 1.398(6) . ?
C17 C18 1.378(6) . ?
C17 H17 0.93(5) . ?
C18 C19 1.368(7) . ?
C18 H18 0.92(5) . ?
C19 C20 1.358(7) . ?
C19 H19 0.87(5) . ?
C20 H20 0.92(5) . ?
C99 Cl1 1.673(9) . ?
C99 Cl2 1.760(10) . ?
C99 H99A 0.98 . ?
C99 H99B 0.98 . ?
